data_7135091
loop_
_publ_author_name
'Liu, Xiang'
'Wu, Wen-Rong'
'Ma, Shaohong'
'Chen, Juan'
'Meng, Yuan-Jie'
'Yang, Zi-Feng'
'Zhang, Shang-Shi'
'Feng, Pengju'

_publ_section_title
;
 Base-promoted [3+2] annulation of <i>N</i>-aminoisoquinolinium
 derivatives with cyclic iodonium ylide/2,2-difluorovinyl tosylate.
;
_journal_issue 90
_journal_name_full 'Chemical communications (Cambridge, England)'
_journal_page_first 17673
_journal_page_last 17676
_journal_paper_doi 10.1039/d5cc05132k
_journal_volume 61
_journal_year 2025
_chemical_formula_moiety 'C17 H16 N2 O'
_chemical_formula_sum 'C17 H16 N2 O'
_chemical_formula_weight 264.32
_space_group_crystal_system monoclinic
_space_group_IT_number 14
_space_group_name_Hall '-P 2yn'
_space_group_name_H-M_alt 'P 1 21/n 1'
_atom_sites_solution_hydrogens geom
_atom_sites_solution_primary dual
_audit_creation_date 2024-07-17
_audit_creation_method
;
Olex2 1.5-beta
(compiled 2022.04.07 svn.rca3783a0 for OlexSys, GUI svn.r6439)
;
_audit_update_record
;
2025-08-18 deposited with the CCDC.	2025-10-06 downloaded from the CCDC.
;
_cell_angle_alpha 90
_cell_angle_beta 102.126(2)
_cell_angle_gamma 90
_cell_formula_units_Z 4
_cell_length_a 8.8248(2)
_cell_length_b 13.1914(3)
_cell_length_c 11.6734(3)
_cell_measurement_reflns_used 3131
_cell_measurement_temperature 169.99(10)
_cell_measurement_theta_max 73.8270
_cell_measurement_theta_min 3.3380
_cell_volume 1328.60(6)
_computing_cell_refinement 'CrysAlisPro 1.171.38.43f (Rigaku OD, 2015)'
_computing_data_collection 'CrysAlisPro 1.171.38.43f (Rigaku OD, 2015)'
_computing_data_reduction 'CrysAlisPro 1.171.38.43f (Rigaku OD, 2015)'
_computing_molecular_graphics 'Olex2 1.5-beta (Dolomanov et al., 2009)'
_computing_publication_material 'Olex2 1.5-beta (Dolomanov et al., 2009)'
_computing_structure_refinement 'SHELXL 2018/3 (Sheldrick, 2015)'
_computing_structure_solution 'SHELXT 2018/2 (Sheldrick, 2018)'
_diffrn_ambient_environment N~2~
_diffrn_ambient_temperature 169.99(10)
_diffrn_detector 'CCD plate'
_diffrn_detector_area_resol_mean 5.2684
_diffrn_detector_type AtlasS2
_diffrn_measured_fraction_theta_full 1.000
_diffrn_measured_fraction_theta_max 0.972
_diffrn_measurement_details
;
List of Runs (angles in degrees, time in seconds):

  # Type    Start    End  Width  t~exp~   \w     \q     \k     \f   Frames
#--------------------------------------------------------------------------
  1  \w    -51.00  32.00   1.00    1.00    --  -40.73  38.00 -60.00   83
  2  \w    -67.00  22.00   1.00    1.00    --  -40.73  77.00  30.00   89
  3  \w     40.00  90.00   1.00    1.00    --   40.73-125.00-120.00   50
  4  \w     25.00 108.00   1.00    1.00    --  107.58 -94.00-180.00   83
  5  \w     35.00 121.00   1.00    1.00    --  107.58 -30.00-180.00   86
  6  \w    143.00 177.00   1.00    1.00    --  107.58  45.00 -90.00   34
  7  \w    130.00 177.00   1.00    1.00    --  107.58 125.00 -90.00   47
  8  \w    103.00 129.00   1.00    1.00    --  107.58 125.00 -90.00   26
  9  \w     79.00 175.00   1.00    1.00    --  107.58  30.00   0.00   96
 10  \w     92.00 149.00   1.00    1.00    --  107.58  45.00  60.00   57
;
_diffrn_measurement_device 'four-circle diffractometer'
_diffrn_measurement_device_type 'SuperNova, Dual, Cu at zero, AtlasS2'
_diffrn_measurement_method '\w scans'
_diffrn_orient_matrix_type 'CrysAlisPro convention (1999,Acta A55,543-557)'
_diffrn_orient_matrix_UB_11 0.1442802000
_diffrn_orient_matrix_UB_12 0.0355350000
_diffrn_orient_matrix_UB_13 0.0894304000
_diffrn_orient_matrix_UB_21 -0.0565659000
_diffrn_orient_matrix_UB_22 -0.0579914000
_diffrn_orient_matrix_UB_23 0.0976731000
_diffrn_orient_matrix_UB_31 0.0884951000
_diffrn_orient_matrix_UB_32 -0.0950211000
_diffrn_orient_matrix_UB_33 -0.0261302000
_diffrn_radiation_monochromator mirror
_diffrn_radiation_probe x-ray
_diffrn_radiation_type 'Cu K\a'
_diffrn_radiation_wavelength 1.54184
_diffrn_reflns_av_R_equivalents 0.0229
_diffrn_reflns_av_unetI/netI 0.0281
_diffrn_reflns_Laue_measured_fraction_full 1.000
_diffrn_reflns_Laue_measured_fraction_max 0.972
_diffrn_reflns_limit_h_max 10
_diffrn_reflns_limit_h_min -10
_diffrn_reflns_limit_k_max 10
_diffrn_reflns_limit_k_min -16
_diffrn_reflns_limit_l_max 10
_diffrn_reflns_limit_l_min -14
_diffrn_reflns_number 5047
_diffrn_reflns_point_group_measured_fraction_full 1.000
_diffrn_reflns_point_group_measured_fraction_max 0.972
_diffrn_reflns_theta_full 67.684
_diffrn_reflns_theta_max 73.955
_diffrn_reflns_theta_min 5.124
_diffrn_source 'micro-focus sealed X-ray tube'
_diffrn_source_type 'SuperNova (Cu) X-ray Source'
_exptl_absorpt_coefficient_mu 0.659
_exptl_absorpt_correction_T_max 1.00000
_exptl_absorpt_correction_T_min 0.74037
_exptl_absorpt_correction_type multi-scan
_exptl_absorpt_process_details
;
CrysAlisPro 1.171.38.43f (Rigaku Oxford Diffraction, 2015)
Empirical absorption correction using spherical harmonics,
 implemented in SCALE3 ABSPACK scaling algorithm.
;
_exptl_crystal_colour 'clear light colourless'
_exptl_crystal_density_diffrn 1.321
_exptl_crystal_description block
_exptl_crystal_F_000 560
_exptl_crystal_size_max 0.15
_exptl_crystal_size_mid 0.12
_exptl_crystal_size_min 0.1
_refine_diff_density_max 0.221
_refine_diff_density_min -0.280
_refine_diff_density_rms 0.060
_refine_ls_extinction_method none
_refine_ls_goodness_of_fit_ref 1.058
_refine_ls_hydrogen_treatment constr
_refine_ls_matrix_type full
_refine_ls_number_parameters 183
_refine_ls_number_reflns 2615
_refine_ls_number_restraints 0
_refine_ls_restrained_S_all 1.058
_refine_ls_R_factor_all 0.0506
_refine_ls_R_factor_gt 0.0474
_refine_ls_shift/su_max 0.000
_refine_ls_shift/su_mean 0.000
_refine_ls_structure_factor_coef Fsqd
_refine_ls_weighting_details 'w=1/[\s^2^(Fo^2^)+(0.0750P)^2^+0.2773P] where P=(Fo^2^+2Fc^2^)/3'
_refine_ls_weighting_scheme calc
_refine_ls_wR_factor_gt 0.1255
_refine_ls_wR_factor_ref 0.1296
_reflns_Friedel_coverage 0.000
_reflns_number_gt 2378
_reflns_number_total 2615
_reflns_threshold_expression 'I > 2\s(I)'
_cod_data_source_file d5cc05132k2.cif
_cod_data_source_block wnr
_cod_depositor_comments 'Adding full bibliography for 7135091.cif.'
_cod_database_code 7135091
_shelx_shelxl_version_number 2018/3
_shelx_space_group_comment
;
The symmetry employed for this shelxl refinement is uniquely defined
by the following loop, which should always be used as a source of
symmetry information in preference to the above space-group names.
They are only intended as comments.
;
_olex2_refinement_description
;
1. Fixed Uiso
 At 1.2 times of:
  All C(H) groups, All C(H,H) groups
 At 1.5 times of:
  All C(H,H,H) groups
2.a Secondary CH2 refined with riding coordinates:
 C3(H3A,H3B), C5(H5A,H5B)
2.b Aromatic/amide H refined with riding coordinates:
 C9(H9), C10(H10), C11(H11), C12(H12), C14(H14), C15(H15)
2.c Idealised Me refined as rotating group:
 C16(H16A,H16B,H16C), C17(H17A,H17B,H17C)
;
_olex2_submission_special_instructions 'No special instructions were received'
_oxdiff_exptl_absorpt_empirical_details
;
Empirical correction (ABSPACK) includes:
- Absorption correction using spherical harmonics
- Frame scaling
- Detector area scaling
;
_oxdiff_exptl_absorpt_empirical_full_max 1.505
_oxdiff_exptl_absorpt_empirical_full_min 0.593

loop_
_space_group_symop_operation_xyz
'x, y, z'
'-x+1/2, y+1/2, -z+1/2'
'-x, -y, -z'
'x-1/2, -y-1/2, z-1/2'

loop_
_atom_site_label
_atom_site_type_symbol
_atom_site_fract_x
_atom_site_fract_y
_atom_site_fract_z
_atom_site_U_iso_or_equiv
_atom_site_adp_type
_atom_site_occupancy
_atom_site_site_symmetry_order
_atom_site_calc_flag
_atom_site_refinement_flags_posn
_atom_site_refinement_flags_adp
_atom_site_refinement_flags_occupancy
_atom_site_disorder_assembly
_atom_site_disorder_group
O1 O 0.53285(13) 0.26223(8) 0.43700(8) 0.0363(3) Uani 1 1 d . . . . .
N1 N 0.22010(14) 0.50113(9) 0.57037(9) 0.0321(3) Uani 1 1 d . . . . .
N2 N 0.21093(13) 0.51351(8) 0.45241(9) 0.0279(3) Uani 1 1 d . . . . .
C1 C 0.37619(15) 0.38761(9) 0.50235(10) 0.0243(3) Uani 1 1 d . . . . .
C2 C 0.48073(15) 0.30144(10) 0.51614(11) 0.0258(3) Uani 1 1 d . . . . .
C3 C 0.52759(16) 0.25974(11) 0.63999(11) 0.0304(3) Uani 1 1 d . . . . .
H3A H 0.624867 0.293564 0.679154 0.036 Uiso 1 1 calc R U . . .
H3B H 0.550614 0.186639 0.634775 0.036 Uiso 1 1 calc R U . . .
C4 C 0.40884(16) 0.27184(10) 0.71825(11) 0.0282(3) Uani 1 1 d . . . . .
C5 C 0.36344(17) 0.38414(11) 0.72033(11) 0.0307(3) Uani 1 1 d . . . . .
H5A H 0.275006 0.391336 0.759710 0.037 Uiso 1 1 calc R U . . .
H5B H 0.451661 0.423326 0.765628 0.037 Uiso 1 1 calc R U . . .
C6 C 0.31962(16) 0.42564(10) 0.59892(11) 0.0270(3) Uani 1 1 d . . . . .
C7 C 0.30208(15) 0.44702(9) 0.40650(11) 0.0241(3) Uani 1 1 d . . . . .
C8 C 0.29700(15) 0.45357(9) 0.28234(11) 0.0245(3) Uani 1 1 d . . . . .
C9 C 0.38932(16) 0.39189(10) 0.22593(11) 0.0283(3) Uani 1 1 d . . . . .
H9 H 0.458080 0.343819 0.269845 0.034 Uiso 1 1 calc R U . . .
C10 C 0.37994(18) 0.40125(11) 0.10728(12) 0.0346(3) Uani 1 1 d . . . . .
H10 H 0.442979 0.359710 0.069874 0.041 Uiso 1 1 calc R U . . .
C11 C 0.27886(19) 0.47107(12) 0.04112(12) 0.0367(4) Uani 1 1 d . . . . .
H11 H 0.272763 0.476158 -0.040901 0.044 Uiso 1 1 calc R U . . .
C12 C 0.18847(18) 0.53225(11) 0.09409(12) 0.0338(3) Uani 1 1 d . . . . .
H12 H 0.120801 0.580008 0.048574 0.041 Uiso 1 1 calc R U . . .
C13 C 0.19497(15) 0.52496(10) 0.21570(11) 0.0276(3) Uani 1 1 d . . . . .
C14 C 0.10266(17) 0.58970(11) 0.27209(13) 0.0326(3) Uani 1 1 d . . . . .
H14 H 0.034185 0.637336 0.227097 0.039 Uiso 1 1 calc R U . . .
C15 C 0.11240(17) 0.58342(11) 0.38837(13) 0.0330(3) Uani 1 1 d . . . . .
H15 H 0.051895 0.626780 0.425901 0.040 Uiso 1 1 calc R U . . .
C16 C 0.26586(18) 0.20713(12) 0.67188(12) 0.0371(4) Uani 1 1 d . . . . .
H16A H 0.191663 0.214979 0.723043 0.056 Uiso 1 1 calc R U . . .
H16B H 0.296416 0.135791 0.670453 0.056 Uiso 1 1 calc R U . . .
H16C H 0.217636 0.229035 0.592359 0.056 Uiso 1 1 calc R U . . .
C17 C 0.4813(2) 0.23746(13) 0.84311(12) 0.0407(4) Uani 1 1 d . . . . .
H17A H 0.574868 0.277360 0.873158 0.061 Uiso 1 1 calc R U . . .
H17B H 0.508562 0.165477 0.842441 0.061 Uiso 1 1 calc R U . . .
H17C H 0.406766 0.247545 0.893602 0.061 Uiso 1 1 calc R U . . .

loop_
_atom_site_aniso_label
_atom_site_aniso_U_11
_atom_site_aniso_U_22
_atom_site_aniso_U_33
_atom_site_aniso_U_23
_atom_site_aniso_U_13
_atom_site_aniso_U_12
O1 0.0475(7) 0.0367(6) 0.0274(5) 0.0002(4) 0.0140(5) 0.0118(5)
N1 0.0434(7) 0.0301(6) 0.0271(6) -0.0021(5) 0.0174(5) 0.0010(5)
N2 0.0343(6) 0.0249(6) 0.0280(5) 0.0001(4) 0.0143(5) 0.0015(4)
C1 0.0284(6) 0.0235(6) 0.0223(6) -0.0020(5) 0.0084(5) -0.0039(5)
C2 0.0276(7) 0.0260(6) 0.0249(6) -0.0025(5) 0.0080(5) -0.0038(5)
C3 0.0300(7) 0.0355(7) 0.0253(7) 0.0005(5) 0.0051(5) 0.0005(5)
C4 0.0337(7) 0.0313(7) 0.0200(6) -0.0002(5) 0.0065(5) -0.0049(5)
C5 0.0396(8) 0.0327(7) 0.0225(6) -0.0049(5) 0.0122(5) -0.0053(6)
C6 0.0334(7) 0.0245(6) 0.0253(6) -0.0034(5) 0.0116(5) -0.0042(5)
C7 0.0264(6) 0.0208(6) 0.0273(6) -0.0030(5) 0.0108(5) -0.0025(5)
C8 0.0263(6) 0.0220(6) 0.0261(6) -0.0013(5) 0.0079(5) -0.0052(5)
C9 0.0323(7) 0.0269(6) 0.0267(6) -0.0017(5) 0.0087(5) 0.0008(5)
C10 0.0432(8) 0.0351(8) 0.0275(7) -0.0043(6) 0.0122(6) 0.0028(6)
C11 0.0498(9) 0.0383(8) 0.0221(6) 0.0001(6) 0.0075(6) 0.0005(7)
C12 0.0395(8) 0.0315(7) 0.0293(7) 0.0034(6) 0.0044(6) 0.0002(6)
C13 0.0287(7) 0.0248(6) 0.0300(6) 0.0005(5) 0.0077(5) -0.0035(5)
C14 0.0325(7) 0.0283(7) 0.0385(7) 0.0053(6) 0.0112(6) 0.0034(5)
C15 0.0356(8) 0.0271(7) 0.0407(7) 0.0023(6) 0.0180(6) 0.0056(6)
C16 0.0429(8) 0.0386(8) 0.0307(7) -0.0011(6) 0.0100(6) -0.0136(6)
C17 0.0514(10) 0.0464(9) 0.0235(7) 0.0028(6) 0.0061(6) 0.0001(7)

loop_
_atom_type_symbol
_atom_type_description
_atom_type_scat_dispersion_real
_atom_type_scat_dispersion_imag
_atom_type_scat_source
C C 0.0181 0.0091 'International Tables Vol C Tables 4.2.6.8 and 6.1.1.4'
H H 0.0000 0.0000 'International Tables Vol C Tables 4.2.6.8 and 6.1.1.4'
N N 0.0311 0.0180 'International Tables Vol C Tables 4.2.6.8 and 6.1.1.4'
O O 0.0492 0.0322 'International Tables Vol C Tables 4.2.6.8 and 6.1.1.4'

loop_
_geom_angle_atom_site_label_1
_geom_angle_atom_site_label_2
_geom_angle_atom_site_label_3
_geom_angle
_geom_angle_site_symmetry_1
_geom_angle_site_symmetry_3
_geom_angle_publ_flag
C6 N1 N2 103.79(10) . . ?
N1 N2 C7 113.57(11) . . ?
N1 N2 C15 121.50(11) . . ?
C7 N2 C15 124.85(11) . . ?
C6 C1 C2 120.73(11) . . ?
C7 C1 C2 134.55(11) . . ?
C7 C1 C6 104.63(11) . . ?
O1 C2 C1 125.14(12) . . ?
O1 C2 C3 119.49(12) . . ?
C1 C2 C3 115.36(11) . . ?
C2 C3 H3A 108.2 . . ?
C2 C3 H3B 108.2 . . ?
C2 C3 C4 116.39(11) . . ?
H3A C3 H3B 107.3 . . ?
C4 C3 H3A 108.2 . . ?
C4 C3 H3B 108.2 . . ?
C5 C4 C3 108.80(11) . . ?
C16 C4 C3 110.34(11) . . ?
C16 C4 C5 110.25(12) . . ?
C16 C4 C17 108.70(12) . . ?
C17 C4 C3 109.54(12) . . ?
C17 C4 C5 109.18(11) . . ?
C4 C5 H5A 109.5 . . ?
C4 C5 H5B 109.5 . . ?
H5A C5 H5B 108.1 . . ?
C6 C5 C4 110.81(10) . . ?
C6 C5 H5A 109.5 . . ?
C6 C5 H5B 109.5 . . ?
N1 C6 C1 113.09(12) . . ?
N1 C6 C5 122.76(12) . . ?
C1 C6 C5 124.14(12) . . ?
N2 C7 C1 104.92(11) . . ?
N2 C7 C8 117.17(11) . . ?
C1 C7 C8 137.90(12) . . ?
C9 C8 C7 122.40(12) . . ?
C9 C8 C13 119.36(12) . . ?
C13 C8 C7 118.24(12) . . ?
C8 C9 H9 120.0 . . ?
C10 C9 C8 120.03(13) . . ?
C10 C9 H9 120.0 . . ?
C9 C10 H10 119.6 . . ?
C9 C10 C11 120.81(13) . . ?
C11 C10 H10 119.6 . . ?
C10 C11 H11 119.9 . . ?
C12 C11 C10 120.24(13) . . ?
C12 C11 H11 119.9 . . ?
C11 C12 H12 119.7 . . ?
C11 C12 C13 120.61(13) . . ?
C13 C12 H12 119.7 . . ?
C8 C13 C14 120.06(12) . . ?
C12 C13 C8 118.95(13) . . ?
C12 C13 C14 120.97(13) . . ?
C13 C14 H14 119.8 . . ?
C15 C14 C13 120.35(13) . . ?
C15 C14 H14 119.8 . . ?
N2 C15 H15 120.4 . . ?
C14 C15 N2 119.28(12) . . ?
C14 C15 H15 120.4 . . ?
C4 C16 H16A 109.5 . . ?
C4 C16 H16B 109.5 . . ?
C4 C16 H16C 109.5 . . ?
H16A C16 H16B 109.5 . . ?
H16A C16 H16C 109.5 . . ?
H16B C16 H16C 109.5 . . ?
C4 C17 H17A 109.5 . . ?
C4 C17 H17B 109.5 . . ?
C4 C17 H17C 109.5 . . ?
H17A C17 H17B 109.5 . . ?
H17A C17 H17C 109.5 . . ?
H17B C17 H17C 109.5 . . ?

loop_
_geom_bond_atom_site_label_1
_geom_bond_atom_site_label_2
_geom_bond_distance
_geom_bond_site_symmetry_2
_geom_bond_publ_flag
O1 C2 1.2293(16) . ?
N1 N2 1.3721(15) . ?
N1 C6 1.3233(18) . ?
N2 C7 1.3729(16) . ?
N2 C15 1.3756(18) . ?
C1 C2 1.4514(18) . ?
C1 C6 1.4171(17) . ?
C1 C7 1.4094(18) . ?
C2 C3 1.5207(17) . ?
C3 H3A 0.9900 . ?
C3 H3B 0.9900 . ?
C3 C4 1.5364(19) . ?
C4 C5 1.5361(19) . ?
C4 C16 1.5254(19) . ?
C4 C17 1.5321(18) . ?
C5 H5A 0.9900 . ?
C5 H5B 0.9900 . ?
C5 C6 1.4925(18) . ?
C7 C8 1.4431(17) . ?
C8 C9 1.4088(18) . ?
C8 C13 1.4173(19) . ?
C9 H9 0.9500 . ?
C9 C10 1.3756(18) . ?
C10 H10 0.9500 . ?
C10 C11 1.397(2) . ?
C11 H11 0.9500 . ?
C11 C12 1.370(2) . ?
C12 H12 0.9500 . ?
C12 C13 1.4120(18) . ?
C13 C14 1.4324(19) . ?
C14 H14 0.9500 . ?
C14 C15 1.345(2) . ?
C15 H15 0.9500 . ?
C16 H16A 0.9800 . ?
C16 H16B 0.9800 . ?
C16 H16C 0.9800 . ?
C17 H17A 0.9800 . ?
C17 H17B 0.9800 . ?
C17 H17C 0.9800 . ?

loop_
_geom_torsion_atom_site_label_1
_geom_torsion_atom_site_label_2
_geom_torsion_atom_site_label_3
_geom_torsion_atom_site_label_4
_geom_torsion
_geom_torsion_site_symmetry_1
_geom_torsion_site_symmetry_2
_geom_torsion_site_symmetry_3
_geom_torsion_site_symmetry_4
_geom_torsion_publ_flag
O1 C2 C3 C4 -150.91(13) . . . . ?
N1 N2 C7 C1 -0.31(15) . . . . ?
N1 N2 C7 C8 178.83(10) . . . . ?
N1 N2 C15 C14 -177.15(13) . . . . ?
N2 N1 C6 C1 -0.17(15) . . . . ?
N2 N1 C6 C5 -178.76(12) . . . . ?
N2 C7 C8 C9 177.72(11) . . . . ?
N2 C7 C8 C13 -2.27(18) . . . . ?
C1 C2 C3 C4 29.74(17) . . . . ?
C1 C7 C8 C9 -3.5(2) . . . . ?
C1 C7 C8 C13 176.48(14) . . . . ?
C2 C1 C6 N1 -176.99(11) . . . . ?
C2 C1 C6 C5 1.6(2) . . . . ?
C2 C1 C7 N2 176.54(14) . . . . ?
C2 C1 C7 C8 -2.3(3) . . . . ?
C2 C3 C4 C5 -54.13(15) . . . . ?
C2 C3 C4 C16 66.95(16) . . . . ?
C2 C3 C4 C17 -173.42(12) . . . . ?
C3 C4 C5 C6 50.07(15) . . . . ?
C4 C5 C6 N1 151.53(13) . . . . ?
C4 C5 C6 C1 -26.91(18) . . . . ?
C6 N1 N2 C7 0.30(15) . . . . ?
C6 N1 N2 C15 177.25(12) . . . . ?
C6 C1 C2 O1 178.43(13) . . . . ?
C6 C1 C2 C3 -2.26(18) . . . . ?
C6 C1 C7 N2 0.18(13) . . . . ?
C6 C1 C7 C8 -178.67(15) . . . . ?
C7 N2 C15 C14 -0.6(2) . . . . ?
C7 C1 C2 O1 2.5(2) . . . . ?
C7 C1 C2 C3 -178.16(13) . . . . ?
C7 C1 C6 N1 -0.01(15) . . . . ?
C7 C1 C6 C5 178.56(12) . . . . ?
C7 C8 C9 C10 180.00(12) . . . . ?
C7 C8 C13 C12 -179.93(11) . . . . ?
C7 C8 C13 C14 1.28(19) . . . . ?
C8 C9 C10 C11 -0.4(2) . . . . ?
C8 C13 C14 C15 0.2(2) . . . . ?
C9 C8 C13 C12 0.09(19) . . . . ?
C9 C8 C13 C14 -178.71(12) . . . . ?
C9 C10 C11 C12 0.7(2) . . . . ?
C10 C11 C12 C13 -0.6(2) . . . . ?
C11 C12 C13 C8 0.2(2) . . . . ?
C11 C12 C13 C14 179.02(13) . . . . ?
C12 C13 C14 C15 -178.60(13) . . . . ?
C13 C8 C9 C10 0.0(2) . . . . ?
C13 C14 C15 N2 -0.6(2) . . . . ?
C15 N2 C7 C1 -177.14(12) . . . . ?
C15 N2 C7 C8 2.00(19) . . . . ?
C16 C4 C5 C6 -71.06(14) . . . . ?
C17 C4 C5 C6 169.58(12) . . . . ?
